data_7716470
loop_
_publ_author_name
'Predarska, Ivana'
'K&#xf6;rber, Wieland'
'L&#xf6;nnecke, Peter'
'Gelman, Dmitri'
'Hey-Hawkins, Evamarie'

_publ_section_title
;
 Synthesis and catalytic activity of heterobimetallic Au/M (M =
 Rh<sup>III</sup>, Ir<sup>III</sup>) complexes with ditopic mono- and
 triphosphane ligands.
;
_journal_issue 39
_journal_name_full 'Dalton transactions (Cambridge, England : 2003)'
_journal_page_first 16159
_journal_page_last 16169
_journal_paper_doi 10.1039/d4dt01247j
_journal_volume 53
_journal_year 2024
_chemical_absolute_configuration ad
_chemical_formula_moiety 'C27 H36 Cl N P Rh S,C H4 O'
_chemical_formula_sum 'C28 H40 Cl N O P Rh S'
_chemical_formula_weight 608.00
_space_group_crystal_system monoclinic
_space_group_IT_number 4
_space_group_name_Hall 'P 2yb'
_space_group_name_H-M_alt 'P 1 21 1'
_atom_sites_solution_hydrogens geom
_atom_sites_solution_primary dual
_atom_sites_solution_secondary difmap
_audit_creation_method SHELXL-2018/3
_audit_update_record
;
2023-12-31 deposited with the CCDC.	2024-06-24 downloaded from the CCDC.
;
_cell_angle_alpha 90
_cell_angle_beta 104.194(2)
_cell_angle_gamma 90
_cell_formula_units_Z 2
_cell_length_a 7.73990(10)
_cell_length_b 14.6308(3)
_cell_length_c 12.9609(3)
_cell_measurement_reflns_used 8251
_cell_measurement_temperature 130(2)
_cell_measurement_theta_max 31.1700
_cell_measurement_theta_min 2.1270
_cell_volume 1422.90(5)
_computing_cell_refinement 'CrysAlisPro 1.171.42.92a (Rigaku OD, 2023)'
_computing_data_collection 'CrysAlisPro 1.171.42.92a (Rigaku OD, 2023)'
_computing_data_reduction 'CrysAlisPro 1.171.42.92a (Rigaku OD, 2023)'
_computing_molecular_graphics
;
 ORTEP3 for Windows
 L. J. Farrugia, J. Appl. Crystallogr. 1997, 30, 565.
 or
 DIAMOND Version 4.6.8
 K. Brandenburg, Crystal Impact GbR, Bonn, Germany
;
_computing_publication_material
;
 WINGX
 L.J. Farrugia,
 J. Appl. Cryst., 2012, 45, 849-854.
;
_computing_structure_refinement 'SHELXL-2018/3 (Sheldrick, 2018)'
_computing_structure_solution SHELXT-2018-2
_diffrn_ambient_temperature 130(2)
_diffrn_detector_area_resol_mean 16.3560
_diffrn_measured_fraction_theta_full 1.000
_diffrn_measured_fraction_theta_max 0.933
_diffrn_measurement_device_type 'Xcalibur, Sapphire3, Gemini'
_diffrn_measurement_method '\w scans'
_diffrn_radiation_type MoK\a
_diffrn_radiation_wavelength 0.71073
_diffrn_reflns_av_R_equivalents 0.0478
_diffrn_reflns_av_unetI/netI 0.0925
_diffrn_reflns_Laue_measured_fraction_full 1.000
_diffrn_reflns_Laue_measured_fraction_max 0.933
_diffrn_reflns_limit_h_max 11
_diffrn_reflns_limit_h_min -11
_diffrn_reflns_limit_k_max 21
_diffrn_reflns_limit_k_min -21
_diffrn_reflns_limit_l_max 19
_diffrn_reflns_limit_l_min -19
_diffrn_reflns_number 19745
_diffrn_reflns_point_group_measured_fraction_full 1.000
_diffrn_reflns_point_group_measured_fraction_max 0.907
_diffrn_reflns_theta_full 30.510
_diffrn_reflns_theta_max 32.495
_diffrn_reflns_theta_min 2.136
_diffrn_source 'fine-focus sealed X-ray tube'
_exptl_absorpt_coefficient_mu 0.845
_exptl_absorpt_correction_T_max 1.00000
_exptl_absorpt_correction_T_min 0.95405
_exptl_absorpt_correction_type multi-scan
_exptl_absorpt_process_details
;
CrysAlisPro 1.171.42.92a (Rigaku Oxford Diffraction, 2023)
Empirical absorption correction using spherical harmonics,
implemented in SCALE3 ABSPACK scaling algorithm.
;
_exptl_crystal_colour 'clear orange'
_exptl_crystal_density_diffrn 1.419
_exptl_crystal_description plate
_exptl_crystal_F_000 632
_exptl_crystal_size_max 0.25
_exptl_crystal_size_mid 0.23
_exptl_crystal_size_min 0.03
_refine_diff_density_max 1.026
_refine_diff_density_min -1.014
_refine_diff_density_rms 0.108
_refine_ls_abs_structure_details
;
 Flack x determined using 2917 quotients [(I+)-(I-)]/[(I+)+(I-)]
 (Parsons, Flack and Wagner, Acta Cryst. B69 (2013) 249-259).
;
_refine_ls_abs_structure_Flack 0.00(2)
_refine_ls_extinction_method none
_refine_ls_goodness_of_fit_ref 0.963
_refine_ls_hydrogen_treatment constr
_refine_ls_matrix_type full
_refine_ls_number_parameters 318
_refine_ls_number_reflns 9324
_refine_ls_number_restraints 1
_refine_ls_restrained_S_all 0.963
_refine_ls_R_factor_all 0.0650
_refine_ls_R_factor_gt 0.0440
_refine_ls_shift/su_max 0.001
_refine_ls_shift/su_mean 0.000
_refine_ls_structure_factor_coef Fsqd
_refine_ls_weighting_details 'w=1/[\s^2^(Fo^2^)+(0.0182P)^2^] where P=(Fo^2^+2Fc^2^)/3'
_refine_ls_weighting_scheme calc
_refine_ls_wR_factor_gt 0.0634
_refine_ls_wR_factor_ref 0.0692
_reflns_Friedel_coverage 0.881
_reflns_Friedel_fraction_full 0.999
_reflns_Friedel_fraction_max 0.879
_reflns_number_gt 7538
_reflns_number_total 9324
_reflns_threshold_expression 'I > 2\s(I)'
_cod_data_source_file d4dt01247j2.cif
_cod_data_source_block comp1_x2809fin
_cod_depositor_comments 'Adding full bibliography for 7716464--7716472.cif.'
_cod_original_sg_symbol_H-M 'P 21'
_cod_database_code 7716470
_shelx_shelxl_version_number 2018/3
_shelx_space_group_comment
;
The symmetry employed for this shelxl refinement is uniquely defined
by the following loop, which should always be used as a source of
symmetry information in preference to the above space-group names.
They are only intended as comments.
;

loop_
_space_group_symop_operation_xyz
'x, y, z'
'-x, y+1/2, -z'

loop_
_atom_site_label
_atom_site_type_symbol
_atom_site_fract_x
_atom_site_fract_y
_atom_site_fract_z
_atom_site_U_iso_or_equiv
_atom_site_adp_type
_atom_site_occupancy
_atom_site_site_symmetry_order
_atom_site_calc_flag
_atom_site_refinement_flags_posn
_atom_site_refinement_flags_adp
_atom_site_refinement_flags_occupancy
_atom_site_disorder_assembly
_atom_site_disorder_group
Rh1 Rh 0.64618(3) 0.51350(2) 0.53114(2) 0.01235(7) Uani 1 1 d . . . . .
Cl1 Cl 0.93335(13) 0.57885(7) 0.53772(9) 0.0196(2) Uani 1 1 d . . . . .
S1 S 0.42788(13) 0.50964(13) 0.05570(8) 0.0268(2) Uani 1 1 d . . . . .
P1 P 0.61605(15) 0.41707(9) 0.09179(9) 0.0176(2) Uani 1 1 d . . . . .
O1 O 0.9585(5) 0.6322(3) 0.7821(3) 0.0407(10) Uani 1 1 d . . . . .
H1O1 H 0.964620 0.618398 0.720191 0.061 Uiso 1 1 calc R U . . .
N1 N 0.7885(4) 0.4060(2) 0.6199(3) 0.0127(7) Uani 1 1 d . . . . .
C1 C 0.5539(6) 0.3087(3) 0.0224(3) 0.0217(10) Uani 1 1 d . . . . .
H1 H 0.654563 0.264759 0.047021 0.026 Uiso 1 1 calc R U . . .
C2 C 0.5208(7) 0.3188(4) -0.0982(4) 0.0348(13) Uani 1 1 d . . . . .
H2A H 0.487141 0.259431 -0.132153 0.052 Uiso 1 1 calc R U . . .
H2B H 0.629662 0.340703 -0.115876 0.052 Uiso 1 1 calc R U . . .
H2C H 0.424313 0.362796 -0.123806 0.052 Uiso 1 1 calc R U . . .
C3 C 0.3900(6) 0.2693(4) 0.0512(4) 0.0307(12) Uani 1 1 d . . . . .
H3A H 0.285737 0.306725 0.018980 0.046 Uiso 1 1 calc R U . . .
H3B H 0.408160 0.269191 0.128706 0.046 Uiso 1 1 calc R U . . .
H3C H 0.370524 0.206553 0.024344 0.046 Uiso 1 1 calc R U . . .
C4 C 0.8210(6) 0.4562(4) 0.0592(4) 0.0247(11) Uani 1 1 d . . . . .
H4 H 0.791506 0.468690 -0.019016 0.030 Uiso 1 1 calc R U . . .
C5 C 0.8820(6) 0.5461(3) 0.1157(4) 0.0325(12) Uani 1 1 d . . . . .
H5A H 0.908726 0.536781 0.192910 0.049 Uiso 1 1 calc R U . . .
H5B H 0.787170 0.591785 0.094874 0.049 Uiso 1 1 calc R U . . .
H5C H 0.989211 0.567654 0.095792 0.049 Uiso 1 1 calc R U . . .
C6 C 0.9726(6) 0.3869(4) 0.0826(4) 0.0325(12) Uani 1 1 d . . . . .
H6A H 1.071489 0.409737 0.054911 0.049 Uiso 1 1 calc R U . . .
H6B H 0.930355 0.328662 0.048147 0.049 Uiso 1 1 calc R U . . .
H6C H 1.013425 0.377773 0.159606 0.049 Uiso 1 1 calc R U . . .
C7 C 0.6789(5) 0.3883(3) 0.2320(3) 0.0162(9) Uani 1 1 d . . . . .
C8 C 0.6388(5) 0.4489(3) 0.3055(3) 0.0156(9) Uani 1 1 d . . . . .
H8 H 0.575858 0.503529 0.280802 0.019 Uiso 1 1 calc R U . . .
C9 C 0.6889(5) 0.4314(3) 0.4148(3) 0.0123(8) Uani 1 1 d . . . . .
C10 C 0.7878(5) 0.3519(3) 0.4487(3) 0.0139(8) Uani 1 1 d . . . . .
C11 C 0.8291(5) 0.2909(3) 0.3760(3) 0.0170(9) Uani 1 1 d . . . . .
H11 H 0.894908 0.236985 0.400624 0.020 Uiso 1 1 calc R U . . .
C12 C 0.7747(6) 0.3084(3) 0.2680(3) 0.0198(10) Uani 1 1 d . . . . .
H12 H 0.802119 0.266389 0.218409 0.024 Uiso 1 1 calc R U . . .
C13 C 0.8454(5) 0.3397(3) 0.5632(3) 0.0132(8) Uani 1 1 d . . . . .
C14 C 0.9540(5) 0.2686(3) 0.6153(3) 0.0181(9) Uani 1 1 d . . . . .
H14 H 0.991815 0.221490 0.575371 0.022 Uiso 1 1 calc R U . . .
C15 C 1.0052(6) 0.2675(3) 0.7244(4) 0.0226(10) Uani 1 1 d . . . . .
H15 H 1.079499 0.219951 0.760600 0.027 Uiso 1 1 calc R U . . .
C16 C 0.9477(6) 0.3364(3) 0.7812(4) 0.0236(11) Uani 1 1 d . . . . .
H16 H 0.982271 0.336962 0.856799 0.028 Uiso 1 1 calc R U . . .
C17 C 0.8400(5) 0.4035(3) 0.7265(3) 0.0189(9) Uani 1 1 d . . . . .
H17 H 0.800066 0.450452 0.765730 0.023 Uiso 1 1 calc R U . . .
C18 C 0.4659(5) 0.6204(3) 0.4626(4) 0.0171(9) Uani 1 1 d . . . . .
C19 C 0.3665(5) 0.5377(3) 0.4601(3) 0.0165(9) Uani 1 1 d . . . . .
C20 C 0.3897(4) 0.5076(4) 0.5676(3) 0.0154(8) Uani 1 1 d . . . . .
C21 C 0.4876(5) 0.5782(3) 0.6373(3) 0.0173(9) Uani 1 1 d . . . . .
C22 C 0.5340(6) 0.6460(3) 0.5732(4) 0.0168(9) Uani 1 1 d . . . . .
C23 C 0.4814(6) 0.6783(3) 0.3692(4) 0.0246(11) Uani 1 1 d . . . . .
H23A H 0.436660 0.644059 0.303098 0.037 Uiso 1 1 calc R U . . .
H23B H 0.606694 0.694438 0.376176 0.037 Uiso 1 1 calc R U . . .
H23C H 0.411106 0.734258 0.367617 0.037 Uiso 1 1 calc R U . . .
C24 C 0.2478(5) 0.4931(3) 0.3647(3) 0.0241(12) Uani 1 1 d . . . . .
H24A H 0.260044 0.426510 0.371454 0.036 Uiso 1 1 calc R U . . .
H24B H 0.281960 0.513150 0.300371 0.036 Uiso 1 1 calc R U . . .
H24C H 0.123761 0.510313 0.359953 0.036 Uiso 1 1 calc R U . . .
C25 C 0.3065(6) 0.4254(3) 0.6040(4) 0.0214(10) Uani 1 1 d . . . . .
H25A H 0.199364 0.443801 0.626217 0.032 Uiso 1 1 calc R U . . .
H25B H 0.391517 0.397137 0.664123 0.032 Uiso 1 1 calc R U . . .
H25C H 0.273991 0.381367 0.545427 0.032 Uiso 1 1 calc R U . . .
C26 C 0.5241(6) 0.5787(3) 0.7565(3) 0.0243(10) Uani 1 1 d . . . . .
H26A H 0.644893 0.601633 0.786699 0.036 Uiso 1 1 calc R U . . .
H26B H 0.513505 0.516448 0.782048 0.036 Uiso 1 1 calc R U . . .
H26C H 0.437663 0.618459 0.778519 0.036 Uiso 1 1 calc R U . . .
C27 C 0.6357(6) 0.7314(3) 0.6099(4) 0.0241(10) Uani 1 1 d . . . . .
H27A H 0.554685 0.783899 0.595680 0.036 Uiso 1 1 calc R U . . .
H27B H 0.729395 0.739131 0.571653 0.036 Uiso 1 1 calc R U . . .
H27C H 0.689872 0.727308 0.686464 0.036 Uiso 1 1 calc R U . . .
C28 C 1.0926(6) 0.5855(4) 0.8566(4) 0.0394(14) Uani 1 1 d . . . . .
H28A H 1.187451 0.628440 0.889261 0.059 Uiso 1 1 calc R U . . .
H28B H 1.141972 0.536823 0.820499 0.059 Uiso 1 1 calc R U . . .
H28C H 1.041573 0.558802 0.911872 0.059 Uiso 1 1 calc R U . . .

loop_
_atom_site_aniso_label
_atom_site_aniso_U_11
_atom_site_aniso_U_22
_atom_site_aniso_U_33
_atom_site_aniso_U_23
_atom_site_aniso_U_13
_atom_site_aniso_U_12
Rh1 0.01240(12) 0.01134(13) 0.01432(13) 0.00050(19) 0.00525(9) 0.00097(19)
Cl1 0.0167(5) 0.0147(5) 0.0291(6) 0.0009(5) 0.0086(4) -0.0029(5)
S1 0.0265(5) 0.0291(6) 0.0229(5) 0.0068(8) 0.0026(4) 0.0092(9)
P1 0.0182(5) 0.0216(6) 0.0133(5) 0.0018(5) 0.0042(4) 0.0014(5)
O1 0.035(2) 0.052(3) 0.032(2) 0.003(2) 0.0010(18) 0.006(2)
N1 0.0133(16) 0.0136(18) 0.0129(17) 0.0008(15) 0.0064(13) -0.0032(15)
C1 0.024(2) 0.025(3) 0.015(2) -0.0018(19) 0.0018(17) 0.000(2)
C2 0.042(3) 0.044(3) 0.020(3) -0.006(2) 0.010(2) -0.009(3)
C3 0.034(3) 0.030(3) 0.028(3) -0.001(2) 0.008(2) -0.009(3)
C4 0.023(2) 0.036(3) 0.016(2) 0.003(2) 0.0056(18) -0.005(2)
C5 0.031(3) 0.033(3) 0.032(3) 0.001(2) 0.002(2) -0.010(2)
C6 0.023(2) 0.043(3) 0.034(3) -0.003(3) 0.012(2) -0.003(2)
C7 0.0161(19) 0.018(2) 0.015(2) 0.0021(18) 0.0050(16) 0.0020(19)
C8 0.0139(19) 0.012(2) 0.022(2) 0.0020(18) 0.0053(16) 0.0016(18)
C9 0.0122(18) 0.010(2) 0.017(2) -0.0008(16) 0.0067(15) -0.0022(17)
C10 0.0121(18) 0.013(2) 0.017(2) -0.0016(17) 0.0049(16) -0.0012(17)
C11 0.020(2) 0.014(2) 0.017(2) -0.0003(18) 0.0047(16) 0.0044(19)
C12 0.023(2) 0.020(2) 0.017(2) -0.0045(18) 0.0059(17) 0.004(2)
C13 0.0108(18) 0.015(2) 0.015(2) -0.0003(17) 0.0052(15) -0.0029(17)
C14 0.020(2) 0.015(2) 0.020(2) 0.0018(18) 0.0055(17) 0.003(2)
C15 0.023(2) 0.021(2) 0.022(2) 0.005(2) 0.0033(19) 0.004(2)
C16 0.028(3) 0.027(3) 0.015(2) 0.005(2) 0.0045(19) 0.005(2)
C17 0.021(2) 0.022(2) 0.016(2) -0.0013(19) 0.0087(18) 0.001(2)
C18 0.0143(19) 0.011(2) 0.027(2) 0.0019(18) 0.0068(18) 0.0058(18)
C19 0.0116(17) 0.017(2) 0.022(2) 0.0016(17) 0.0072(15) 0.0072(17)
C20 0.0127(15) 0.015(2) 0.0210(18) 0.001(3) 0.0095(13) 0.004(3)
C21 0.016(2) 0.017(2) 0.021(2) -0.0009(19) 0.0088(17) 0.0015(19)
C22 0.018(2) 0.010(2) 0.025(2) 0.0002(18) 0.0103(18) 0.0028(18)
C23 0.027(2) 0.021(3) 0.028(3) 0.006(2) 0.011(2) 0.009(2)
C24 0.0182(19) 0.029(3) 0.023(2) 0.001(2) 0.0012(16) 0.003(2)
C25 0.018(2) 0.019(2) 0.029(3) 0.004(2) 0.0096(19) -0.002(2)
C26 0.026(2) 0.025(3) 0.025(3) -0.006(2) 0.0115(19) 0.001(2)
C27 0.026(2) 0.012(2) 0.037(3) -0.001(2) 0.012(2) 0.002(2)
C28 0.034(3) 0.043(4) 0.037(3) 0.007(3) 0.000(2) -0.007(3)

loop_
_atom_type_symbol
_atom_type_description
_atom_type_scat_dispersion_real
_atom_type_scat_dispersion_imag
_atom_type_scat_source
Rh Rh -1.1178 0.9187 'International Tables Vol C Tables 4.2.6.8 and 6.1.1.4'
Cl Cl 0.1484 0.1585 'International Tables Vol C Tables 4.2.6.8 and 6.1.1.4'
S S 0.1246 0.1234 'International Tables Vol C Tables 4.2.6.8 and 6.1.1.4'
P P 0.1023 0.0942 'International Tables Vol C Tables 4.2.6.8 and 6.1.1.4'
O O 0.0106 0.0060 'International Tables Vol C Tables 4.2.6.8 and 6.1.1.4'
N N 0.0061 0.0033 'International Tables Vol C Tables 4.2.6.8 and 6.1.1.4'
C C 0.0033 0.0016 'International Tables Vol C Tables 4.2.6.8 and 6.1.1.4'
H H 0.0000 0.0000 'International Tables Vol C Tables 4.2.6.8 and 6.1.1.4'

loop_
_geom_angle_atom_site_label_1
_geom_angle_atom_site_label_2
_geom_angle_atom_site_label_3
_geom_angle
_geom_angle_site_symmetry_1
_geom_angle_site_symmetry_3
_geom_angle_publ_flag
C9 Rh1 N1 78.67(15) . . ?
C9 Rh1 C18 109.52(17) . . ?
N1 Rh1 C18 168.15(15) . . ?
C9 Rh1 C20 117.98(17) . . ?
N1 Rh1 C20 103.79(17) . . ?
C18 Rh1 C20 65.02(18) . . ?
C9 Rh1 C19 96.28(15) . . ?
N1 Rh1 C19 133.84(14) . . ?
C18 Rh1 C19 38.83(15) . . ?
C20 Rh1 C19 38.68(14) . . ?
C9 Rh1 C22 147.05(17) . . ?
N1 Rh1 C22 134.23(15) . . ?
C18 Rh1 C22 38.53(16) . . ?
C20 Rh1 C22 63.2(2) . . ?
C19 Rh1 C22 63.64(15) . . ?
C9 Rh1 C21 156.36(15) . . ?
N1 Rh1 C21 105.69(14) . . ?
C18 Rh1 C21 63.33(16) . . ?
C20 Rh1 C21 38.44(17) . . ?
C19 Rh1 C21 63.60(15) . . ?
C22 Rh1 C21 36.08(16) . . ?
C9 Rh1 Cl1 86.77(11) . . ?
N1 Rh1 Cl1 85.54(9) . . ?
C18 Rh1 Cl1 103.14(12) . . ?
C20 Rh1 Cl1 154.64(15) . . ?
C19 Rh1 Cl1 140.42(11) . . ?
C22 Rh1 Cl1 93.27(11) . . ?
C21 Rh1 Cl1 116.53(11) . . ?
C7 P1 C1 105.4(2) . . ?
C7 P1 C4 105.6(2) . . ?
C1 P1 C4 107.2(2) . . ?
C7 P1 S1 113.64(15) . . ?
C1 P1 S1 113.05(16) . . ?
C4 P1 S1 111.36(18) . . ?
C28 O1 H1O1 109.5 . . ?
C17 N1 C13 119.1(4) . . ?
C17 N1 Rh1 124.7(3) . . ?
C13 N1 Rh1 115.9(3) . . ?
C3 C1 C2 110.3(4) . . ?
C3 C1 P1 110.1(3) . . ?
C2 C1 P1 112.1(4) . . ?
C3 C1 H1 108.1 . . ?
C2 C1 H1 108.1 . . ?
P1 C1 H1 108.1 . . ?
C1 C2 H2A 109.5 . . ?
C1 C2 H2B 109.5 . . ?
H2A C2 H2B 109.5 . . ?
C1 C2 H2C 109.5 . . ?
H2A C2 H2C 109.5 . . ?
H2B C2 H2C 109.5 . . ?
C1 C3 H3A 109.5 . . ?
C1 C3 H3B 109.5 . . ?
H3A C3 H3B 109.5 . . ?
C1 C3 H3C 109.5 . . ?
H3A C3 H3C 109.5 . . ?
H3B C3 H3C 109.5 . . ?
C6 C4 C5 110.3(4) . . ?
C6 C4 P1 114.5(3) . . ?
C5 C4 P1 110.0(3) . . ?
C6 C4 H4 107.2 . . ?
C5 C4 H4 107.2 . . ?
P1 C4 H4 107.2 . . ?
C4 C5 H5A 109.5 . . ?
C4 C5 H5B 109.5 . . ?
H5A C5 H5B 109.5 . . ?
C4 C5 H5C 109.5 . . ?
H5A C5 H5C 109.5 . . ?
H5B C5 H5C 109.5 . . ?
C4 C6 H6A 109.5 . . ?
C4 C6 H6B 109.5 . . ?
H6A C6 H6B 109.5 . . ?
C4 C6 H6C 109.5 . . ?
H6A C6 H6C 109.5 . . ?
H6B C6 H6C 109.5 . . ?
C8 C7 C12 119.5(4) . . ?
C8 C7 P1 119.3(3) . . ?
C12 C7 P1 121.2(3) . . ?
C7 C8 C9 121.7(4) . . ?
C7 C8 H8 119.2 . . ?
C9 C8 H8 119.2 . . ?
C8 C9 C10 117.6(4) . . ?
C8 C9 Rh1 126.4(3) . . ?
C10 C9 Rh1 115.9(3) . . ?
C11 C10 C9 121.2(4) . . ?
C11 C10 C13 123.3(4) . . ?
C9 C10 C13 115.4(4) . . ?
C12 C11 C10 120.2(4) . . ?
C12 C11 H11 119.9 . . ?
C10 C11 H11 119.9 . . ?
C11 C12 C7 119.8(4) . . ?
C11 C12 H12 120.1 . . ?
C7 C12 H12 120.1 . . ?
N1 C13 C14 120.4(4) . . ?
N1 C13 C10 114.1(4) . . ?
C14 C13 C10 125.5(4) . . ?
C15 C14 C13 119.5(4) . . ?
C15 C14 H14 120.3 . . ?
C13 C14 H14 120.3 . . ?
C14 C15 C16 119.4(4) . . ?
C14 C15 H15 120.3 . . ?
C16 C15 H15 120.3 . . ?
C17 C16 C15 118.8(4) . . ?
C17 C16 H16 120.6 . . ?
C15 C16 H16 120.6 . . ?
N1 C17 C16 122.9(4) . . ?
N1 C17 H17 118.6 . . ?
C16 C17 H17 118.6 . . ?
C19 C18 C22 107.7(4) . . ?
C19 C18 C23 127.4(4) . . ?
C22 C18 C23 124.6(4) . . ?
C19 C18 Rh1 71.5(2) . . ?
C22 C18 Rh1 74.7(2) . . ?
C23 C18 Rh1 125.0(3) . . ?
C20 C19 C18 107.5(4) . . ?
C20 C19 C24 125.1(4) . . ?
C18 C19 C24 127.2(4) . . ?
C20 C19 Rh1 70.2(2) . . ?
C18 C19 Rh1 69.7(2) . . ?
C24 C19 Rh1 128.9(3) . . ?
C19 C20 C21 108.0(4) . . ?
C19 C20 C25 126.5(4) . . ?
C21 C20 C25 125.0(4) . . ?
C19 C20 Rh1 71.1(2) . . ?
C21 C20 Rh1 75.0(2) . . ?
C25 C20 Rh1 126.4(4) . . ?
C22 C21 C20 107.7(4) . . ?
C22 C21 C26 126.8(4) . . ?
C20 C21 C26 125.5(4) . . ?
C22 C21 Rh1 71.2(2) . . ?
C20 C21 Rh1 66.6(2) . . ?
C26 C21 Rh1 129.4(3) . . ?
C21 C22 C18 108.7(4) . . ?
C21 C22 C27 126.7(4) . . ?
C18 C22 C27 124.6(4) . . ?
C21 C22 Rh1 72.7(2) . . ?
C18 C22 Rh1 66.8(2) . . ?
C27 C22 Rh1 126.6(3) . . ?
C18 C23 H23A 109.5 . . ?
C18 C23 H23B 109.5 . . ?
H23A C23 H23B 109.5 . . ?
C18 C23 H23C 109.5 . . ?
H23A C23 H23C 109.5 . . ?
H23B C23 H23C 109.5 . . ?
C19 C24 H24A 109.5 . . ?
C19 C24 H24B 109.5 . . ?
H24A C24 H24B 109.5 . . ?
C19 C24 H24C 109.5 . . ?
H24A C24 H24C 109.5 . . ?
H24B C24 H24C 109.5 . . ?
C20 C25 H25A 109.5 . . ?
C20 C25 H25B 109.5 . . ?
H25A C25 H25B 109.5 . . ?
C20 C25 H25C 109.5 . . ?
H25A C25 H25C 109.5 . . ?
H25B C25 H25C 109.5 . . ?
C21 C26 H26A 109.5 . . ?
C21 C26 H26B 109.5 . . ?
H26A C26 H26B 109.5 . . ?
C21 C26 H26C 109.5 . . ?
H26A C26 H26C 109.5 . . ?
H26B C26 H26C 109.5 . . ?
C22 C27 H27A 109.5 . . ?
C22 C27 H27B 109.5 . . ?
H27A C27 H27B 109.5 . . ?
C22 C27 H27C 109.5 . . ?
H27A C27 H27C 109.5 . . ?
H27B C27 H27C 109.5 . . ?
O1 C28 H28A 109.5 . . ?
O1 C28 H28B 109.5 . . ?
H28A C28 H28B 109.5 . . ?
O1 C28 H28C 109.5 . . ?
H28A C28 H28C 109.5 . . ?
H28B C28 H28C 109.5 . . ?

loop_
_geom_bond_atom_site_label_1
_geom_bond_atom_site_label_2
_geom_bond_distance
_geom_bond_site_symmetry_2
_geom_bond_publ_flag
Rh1 C9 2.017(4) . ?
Rh1 N1 2.095(3) . ?
Rh1 C18 2.139(4) . ?
Rh1 C20 2.152(3) . ?
Rh1 C19 2.163(4) . ?
Rh1 C22 2.245(4) . ?
Rh1 C21 2.264(4) . ?
Rh1 Cl1 2.4018(10) . ?
S1 P1 1.9596(18) . ?
P1 C7 1.812(4) . ?
P1 C1 1.828(5) . ?
P1 C4 1.830(4) . ?
O1 C28 1.409(6) . ?
O1 H1O1 0.8400 . ?
N1 C17 1.341(5) . ?
N1 C13 1.354(5) . ?
C1 C3 1.520(6) . ?
C1 C2 1.528(6) . ?
C1 H1 1.0000 . ?
C2 H2A 0.9800 . ?
C2 H2B 0.9800 . ?
C2 H2C 0.9800 . ?
C3 H3A 0.9800 . ?
C3 H3B 0.9800 . ?
C3 H3C 0.9800 . ?
C4 C6 1.524(7) . ?
C4 C5 1.524(6) . ?
C4 H4 1.0000 . ?
C5 H5A 0.9800 . ?
C5 H5B 0.9800 . ?
C5 H5C 0.9800 . ?
C6 H6A 0.9800 . ?
C6 H6B 0.9800 . ?
C6 H6C 0.9800 . ?
C7 C8 1.391(6) . ?
C7 C12 1.402(6) . ?
C8 C9 1.397(6) . ?
C8 H8 0.9500 . ?
C9 C10 1.404(6) . ?
C10 C11 1.391(6) . ?
C10 C13 1.452(6) . ?
C11 C12 1.383(6) . ?
C11 H11 0.9500 . ?
C12 H12 0.9500 . ?
C13 C14 1.403(6) . ?
C14 C15 1.371(6) . ?
C14 H14 0.9500 . ?
C15 C16 1.385(7) . ?
C15 H15 0.9500 . ?
C16 C17 1.369(6) . ?
C16 H16 0.9500 . ?
C17 H17 0.9500 . ?
C18 C19 1.430(6) . ?
C18 C22 1.450(6) . ?
C18 C23 1.506(6) . ?
C19 C20 1.429(5) . ?
C19 C24 1.497(5) . ?
C20 C21 1.457(7) . ?
C20 C25 1.494(7) . ?
C21 C22 1.397(6) . ?
C21 C26 1.500(6) . ?
C22 C27 1.491(6) . ?
C23 H23A 0.9800 . ?
C23 H23B 0.9800 . ?
C23 H23C 0.9800 . ?
C24 H24A 0.9800 . ?
C24 H24B 0.9800 . ?
C24 H24C 0.9800 . ?
C25 H25A 0.9800 . ?
C25 H25B 0.9800 . ?
C25 H25C 0.9800 . ?
C26 H26A 0.9800 . ?
C26 H26B 0.9800 . ?
C26 H26C 0.9800 . ?
C27 H27A 0.9800 . ?
C27 H27B 0.9800 . ?
C27 H27C 0.9800 . ?
C28 H28A 0.9800 . ?
C28 H28B 0.9800 . ?
C28 H28C 0.9800 . ?
